data_2023364
loop_
_publ_author_name
'Sakami, Toshiki'
'Watanabe, Hikaru'
'Sato, Takuma'
'Okuda, Yasuhiro'
'Wakamatsu, Kan'
'Akashi, Haruo'
'Orita, Akihiro'

_publ_section_title
;
 Synthesis and crystal structure of
 5,10-bis(phenylsulfonyl)tetrahydrodibenzopentalene
;
_journal_coeditor_code OX2012
_journal_issue 2
_journal_name_full 'Acta Crystallographica Section E Crystallographic Communications'
_journal_paper_doi 10.1107/S205698902500060X
_journal_volume 81
_journal_year 2025
_chemical_formula_iupac 'C28 H22 O4 S2'
_chemical_formula_moiety 'C28 H22 O4 S2'
_chemical_formula_sum 'C28 H22 O4 S2'
_chemical_formula_weight 486.57
_chemical_name_common
;
5,10-Bis(phenylsulfonyl)tetrahydrodibenzopentalene
;
_chemical_name_systematic 8,16-Bis(benzenesulfonyl)tetracyclo[7.7.0.0^2,7^.0^10,15^]hexadeca-2,4,6,10(15),11,13-hexaene
_space_group_crystal_system orthorhombic
_space_group_IT_number 33
_space_group_name_Hall 'P 2c -2n'
_space_group_name_H-M_alt 'P n a 21'
_atom_sites_solution_hydrogens geom
_atom_sites_solution_primary dual
_audit_creation_method
;
Olex2 1.5
(compiled 2024.02.16 svn.r378c4104 for OlexSys, GUI svn.r6928)
;
_cell_angle_alpha 90
_cell_angle_beta 90
_cell_angle_gamma 90
_cell_formula_units_Z 4
_cell_length_a 17.2598(3)
_cell_length_b 10.08980(10)
_cell_length_c 13.1810(2)
_cell_measurement_reflns_used 35175
_cell_measurement_temperature 293(2)
_cell_measurement_theta_max 31.5740
_cell_measurement_theta_min 2.3130
_cell_volume 2295.44(6)
_computing_cell_refinement
;
CrysAlis PRO (Rigaku OD, 2019)
;
_computing_data_collection
;
CrysAlis PRO (Rigaku OD, 2019)
;
_computing_data_reduction
;
CrysAlis PRO (Rigaku OD, 2019)
;
_computing_molecular_graphics
;
OLEX2 (Dolomanov <i>et al.</i>,  2009)
;
_computing_publication_material
;
OLEX2 (Dolomanov <i>et al.</i>,  2009)
;
_computing_structure_refinement
;
SHELXL2018 (Sheldrick, 2015<i>b</i>)
;
_computing_structure_solution
;
SHELXT2018 (Sheldrick, 2015<i>a</i>)
;
_diffrn_ambient_temperature 293(2)
_diffrn_detector 'CCD plate'
_diffrn_measured_fraction_theta_full 0.999
_diffrn_measured_fraction_theta_max 0.964
_diffrn_measurement_device 'abstract diffractometer'
_diffrn_measurement_device_type 'Rigaku VariMax Saturn724'
_diffrn_measurement_method '\w scans'
_diffrn_radiation_monochromator graphite
_diffrn_radiation_probe x-ray
_diffrn_radiation_type 'Mo K\a'
_diffrn_radiation_wavelength 0.71073
_diffrn_reflns_av_R_equivalents 0.0360
_diffrn_reflns_av_unetI/netI 0.0231
_diffrn_reflns_limit_h_max 25
_diffrn_reflns_limit_h_min -24
_diffrn_reflns_limit_k_max 14
_diffrn_reflns_limit_k_min -14
_diffrn_reflns_limit_l_max 18
_diffrn_reflns_limit_l_min -18
_diffrn_reflns_number 42446
_diffrn_reflns_theta_full 25.242
_diffrn_reflns_theta_max 31.528
_diffrn_reflns_theta_min 2.338
_diffrn_source 'fine-focus sealed X-ray tube'
_exptl_absorpt_coefficient_mu 0.267
_exptl_absorpt_correction_T_max 1.00000
_exptl_absorpt_correction_T_min 0.82985
_exptl_absorpt_correction_type multi-scan
_exptl_absorpt_process_details
;
(CrysAlis PRO; Rigaku OD, 2019)
;
_exptl_crystal_colour yellow
_exptl_crystal_density_diffrn 1.408
_exptl_crystal_description plate
_exptl_crystal_F_000 1016
_exptl_crystal_size_max 0.15
_exptl_crystal_size_mid 0.1
_exptl_crystal_size_min 0.05
_refine_diff_density_max 0.455
_refine_diff_density_min -0.386
_refine_ls_abs_structure_details
;
Flack <i>x</i> determined using 3042 quotients [(I+)-(I-)]/[(I+)+(I-)]
(Parsons <i>et al.</i>,  2013)
;
_refine_ls_abs_structure_Flack -0.048(15)
_refine_ls_extinction_method none
_refine_ls_goodness_of_fit_ref 1.125
_refine_ls_hydrogen_treatment constr
_refine_ls_matrix_type full
_refine_ls_number_parameters 307
_refine_ls_number_reflns 7150
_refine_ls_number_restraints 1
_refine_ls_restrained_S_all 1.125
_refine_ls_R_factor_all 0.0346
_refine_ls_R_factor_gt 0.0306
_refine_ls_shift/su_max 0.001
_refine_ls_shift/su_mean 0.000
_refine_ls_structure_factor_coef Fsqd
_refine_ls_weighting_details 'w=1/[\s^2^(Fo^2^)+(0.0578P)^2^+0.1545P] where P=(Fo^2^+2Fc^2^)/3'
_refine_ls_weighting_scheme calc
_refine_ls_wR_factor_gt 0.0796
_refine_ls_wR_factor_ref 0.0878
_reflns_number_gt 6863
_reflns_number_total 7150
_reflns_threshold_expression 'I > 2\s(I)'
_cod_data_source_file ox2012.cif
_cod_data_source_block I
_cod_database_code 2023364
_shelx_space_group_comment
;
The symmetry employed for this shelxl refinement is uniquely defined
by the following loop, which should always be used as a source of
symmetry information in preference to the above space-group names.
They are only intended as comments.
;
_shelx_estimated_absorpt_t_min 0.961
_shelx_estimated_absorpt_t_max 0.987

loop_
_space_group_symop_operation_xyz
'x, y, z'
'-x, -y, z+1/2'
'x+1/2, -y+1/2, z'
'-x+1/2, y+1/2, z+1/2'

loop_
_atom_site_type_symbol
_atom_site_label
_atom_site_fract_x
_atom_site_fract_y
_atom_site_fract_z
_atom_site_U_iso_or_equiv
_atom_site_adp_type
_atom_site_calc_flag
_atom_site_occupancy
_atom_site_disorder_assembly
_atom_site_disorder_group
S S1 0.65385(3) 0.57943(4) 0.64924(4) 0.01544(10) Uani d 1 . .
S S2 0.63855(3) 0.13233(5) 0.35409(3) 0.01764(10) Uani d 1 . .
O O1 0.69190(9) 0.70159(14) 0.67785(11) 0.0215(3) Uani d 1 . .
O O2 0.60389(9) 0.51442(16) 0.72176(12) 0.0228(3) Uani d 1 . .
O O3 0.60283(9) 0.21632(17) 0.27880(12) 0.0243(3) Uani d 1 . .
O O4 0.66469(9) 0.00191(15) 0.32373(13) 0.0242(3) Uani d 1 . .
C C1 0.80081(11) 0.02918(18) 0.49055(17) 0.0204(4) Uani d 1 . .
H H1 0.810443 -0.015390 0.430098 0.024 Uiso calc 1 . .
C C2 0.82842(13) -0.01963(19) 0.58237(19) 0.0236(4) Uani d 1 . .
H H2 0.857029 -0.097732 0.583286 0.028 Uiso calc 1 . .
C C3 0.81388(12) 0.0466(2) 0.67250(17) 0.0227(4) Uani d 1 . .
H H3 0.832998 0.012462 0.733082 0.027 Uiso calc 1 . .
C C4 0.77070(11) 0.16425(19) 0.67352(15) 0.0187(4) Uani d 1 . .
H H4 0.760981 0.208656 0.734024 0.022 Uiso calc 1 . .
C C5 0.74280(10) 0.21293(17) 0.58196(14) 0.0145(3) Uani d 1 . .
C C6 0.69361(10) 0.33572(18) 0.56404(13) 0.0135(3) Uani d 1 . .
H H6 0.639491 0.321598 0.583770 0.016 Uiso calc 1 . .
C C7 0.72795(10) 0.46170(18) 0.61359(14) 0.0134(3) Uani d 1 . .
H H7 0.757931 0.436692 0.673761 0.016 Uiso calc 1 . .
C C8 0.78194(10) 0.51514(17) 0.53349(14) 0.0136(3) Uani d 1 . .
C C9 0.83936(11) 0.61022(19) 0.54509(15) 0.0172(3) Uani d 1 . .
H H9 0.847046 0.652213 0.607083 0.021 Uiso calc 1 . .
C C10 0.88527(12) 0.64112(19) 0.46118(16) 0.0205(4) Uani d 1 . .
H H10 0.923416 0.705802 0.466837 0.025 Uiso calc 1 . .
C C11 0.87461(12) 0.57648(19) 0.36968(16) 0.0211(4) Uani d 1 . .
H H11 0.906375 0.597215 0.314948 0.025 Uiso calc 1 . .
C C12 0.81676(11) 0.48033(18) 0.35813(15) 0.0172(3) Uani d 1 . .
H H12 0.810090 0.436702 0.296592 0.021 Uiso calc 1 . .
C C13 0.76950(10) 0.45154(17) 0.44072(13) 0.0131(3) Uani d 1 . .
C C14 0.70237(10) 0.35534(17) 0.44694(13) 0.0133(3) Uani d 1 . .
H H14 0.655202 0.391959 0.416477 0.016 Uiso calc 1 . .
C C15 0.72236(10) 0.21799(17) 0.40319(14) 0.0149(3) Uani d 1 . .
H H15 0.760873 0.227967 0.349097 0.018 Uiso calc 1 . .
C C16 0.75839(10) 0.14641(18) 0.49152(15) 0.0156(3) Uani d 1 . .
C C17 0.60164(10) 0.60785(18) 0.53663(14) 0.0153(3) Uani d 1 . .
C C18 0.53457(11) 0.53499(19) 0.51733(15) 0.0181(3) Uani d 1 . .
H H18 0.514311 0.478352 0.566271 0.022 Uiso calc 1 . .
C C19 0.49848(11) 0.5487(2) 0.42331(17) 0.0203(4) Uani d 1 . .
H H19 0.454400 0.499324 0.408476 0.024 Uiso calc 1 . .
C C20 0.52824(11) 0.63586(19) 0.35179(17) 0.0211(4) Uani d 1 . .
H H20 0.504127 0.644075 0.289013 0.025 Uiso calc 1 . .
C C21 0.59374(12) 0.71103(19) 0.37309(16) 0.0213(4) Uani d 1 . .
H H21 0.612296 0.771159 0.325449 0.026 Uiso calc 1 . .
C C22 0.63150(11) 0.69642(18) 0.46544(15) 0.0180(3) Uani d 1 . .
H H22 0.676009 0.744952 0.479594 0.022 Uiso calc 1 . .
C C23 0.57343(11) 0.11531(19) 0.45694(15) 0.0181(4) Uani d 1 . .
C C24 0.58859(11) 0.02218(19) 0.53314(16) 0.0209(4) Uani d 1 . .
H H24 0.632003 -0.032214 0.529645 0.025 Uiso calc 1 . .
C C25 0.53722(13) 0.0128(2) 0.61426(17) 0.0257(4) Uani d 1 . .
H H25 0.545787 -0.049515 0.665012 0.031 Uiso calc 1 . .
C C26 0.47331(13) 0.0959(2) 0.61982(19) 0.0279(5) Uani d 1 . .
H H26 0.439990 0.090482 0.675119 0.033 Uiso calc 1 . .
C C27 0.45880(12) 0.1873(2) 0.5432(2) 0.0272(4) Uani d 1 . .
H H27 0.415572 0.242099 0.547105 0.033 Uiso calc 1 . .
C C28 0.50857(11) 0.1971(2) 0.46074(17) 0.0228(4) Uani d 1 . .
H H28 0.498734 0.257398 0.408924 0.027 Uiso calc 1 . .

loop_
_atom_site_aniso_label
_atom_site_aniso_U_11
_atom_site_aniso_U_22
_atom_site_aniso_U_33
_atom_site_aniso_U_12
_atom_site_aniso_U_13
_atom_site_aniso_U_23
S1 0.01851(18) 0.01647(19) 0.01135(19) 0.00111(15) 0.00189(16) -0.00361(16)
S2 0.01760(18) 0.0206(2) 0.0147(2) -0.00383(15) 0.00205(17) -0.00729(18)
O1 0.0270(7) 0.0187(6) 0.0190(7) 0.0009(5) -0.0016(6) -0.0079(5)
O2 0.0245(7) 0.0286(7) 0.0152(7) 0.0023(6) 0.0086(5) 0.0005(6)
O3 0.0242(7) 0.0331(8) 0.0156(7) -0.0028(6) -0.0030(5) -0.0040(6)
O4 0.0249(7) 0.0230(7) 0.0248(8) -0.0052(6) 0.0073(6) -0.0135(6)
C1 0.0180(8) 0.0162(8) 0.0270(10) -0.0014(6) 0.0045(7) -0.0050(7)
C2 0.0224(9) 0.0150(8) 0.0334(11) 0.0013(7) 0.0025(8) 0.0015(8)
C3 0.0241(9) 0.0195(8) 0.0245(10) -0.0002(7) -0.0006(8) 0.0059(7)
C4 0.0229(8) 0.0173(8) 0.0159(9) -0.0018(7) 0.0019(7) 0.0029(6)
C5 0.0154(7) 0.0134(7) 0.0148(8) -0.0015(6) 0.0020(6) 0.0002(6)
C6 0.0147(7) 0.0146(7) 0.0112(8) -0.0007(6) 0.0015(6) -0.0016(6)
C7 0.0153(7) 0.0143(7) 0.0105(7) -0.0005(6) 0.0002(6) -0.0018(6)
C8 0.0150(7) 0.0132(7) 0.0125(8) 0.0009(6) 0.0012(6) 0.0000(6)
C9 0.0207(8) 0.0146(7) 0.0163(8) -0.0025(6) 0.0002(7) -0.0017(7)
C10 0.0226(8) 0.0168(8) 0.0220(9) -0.0062(7) 0.0030(7) 0.0011(7)
C11 0.0236(9) 0.0220(9) 0.0177(9) -0.0036(7) 0.0056(7) 0.0033(7)
C12 0.0218(8) 0.0183(7) 0.0114(7) -0.0007(6) 0.0018(7) 0.0012(7)
C13 0.0149(7) 0.0129(7) 0.0115(8) 0.0002(6) 0.0005(6) -0.0006(6)
C14 0.0147(7) 0.0147(7) 0.0106(7) -0.0006(6) 0.0000(6) -0.0028(6)
C15 0.0157(7) 0.0162(8) 0.0128(8) -0.0027(6) 0.0020(6) -0.0042(6)
C16 0.0140(7) 0.0149(7) 0.0179(9) -0.0018(6) 0.0017(6) -0.0023(6)
C17 0.0158(7) 0.0152(7) 0.0150(8) 0.0023(6) 0.0000(6) -0.0029(6)
C18 0.0167(8) 0.0180(8) 0.0194(9) -0.0002(6) 0.0036(7) -0.0009(7)
C19 0.0166(8) 0.0200(8) 0.0243(10) 0.0013(7) -0.0022(7) -0.0030(7)
C20 0.0211(8) 0.0229(9) 0.0193(9) 0.0056(7) -0.0028(8) -0.0006(7)
C21 0.0249(9) 0.0188(8) 0.0202(9) 0.0010(7) 0.0012(7) 0.0034(7)
C22 0.0189(8) 0.0138(7) 0.0212(9) 0.0004(6) 0.0011(7) -0.0008(7)
C23 0.0164(8) 0.0199(8) 0.0181(9) -0.0052(6) 0.0037(7) -0.0080(7)
C24 0.0198(8) 0.0201(8) 0.0227(10) -0.0032(7) 0.0031(7) -0.0071(7)
C25 0.0282(10) 0.0283(10) 0.0205(9) -0.0095(8) 0.0044(8) -0.0046(8)
C26 0.0241(9) 0.0334(11) 0.0262(10) -0.0104(8) 0.0101(8) -0.0128(9)
C27 0.0187(8) 0.0280(10) 0.0348(11) -0.0027(7) 0.0058(8) -0.0116(9)
C28 0.0180(8) 0.0216(8) 0.0288(11) -0.0032(7) 0.0007(8) -0.0065(8)

loop_
_atom_type_symbol
_atom_type_description
_atom_type_scat_dispersion_real
_atom_type_scat_dispersion_imag
_atom_type_scat_source
C C 0.0033 0.0016 'International Tables Vol C Tables 4.2.6.8 and 6.1.1.4'
H H 0.0000 0.0000 'International Tables Vol C Tables 4.2.6.8 and 6.1.1.4'
O O 0.0106 0.0060 'International Tables Vol C Tables 4.2.6.8 and 6.1.1.4'
S S 0.1246 0.1234 'International Tables Vol C Tables 4.2.6.8 and 6.1.1.4'

loop_
_geom_angle_atom_site_label_1
_geom_angle_atom_site_label_2
_geom_angle_atom_site_label_3
_geom_angle_site_symmetry_1
_geom_angle_site_symmetry_3
_geom_angle
_geom_angle_publ_flag
O1 S1 C7 . . 107.84(9) ?
O1 S1 C17 . . 108.27(9) ?
O2 S1 O1 . . 119.03(9) ?
O2 S1 C7 . . 107.21(9) ?
O2 S1 C17 . . 109.05(9) ?
C17 S1 C7 . . 104.48(9) ?
O3 S2 O4 . . 118.48(10) ?
O3 S2 C15 . . 107.92(9) ?
O3 S2 C23 . . 108.21(10) ?
O4 S2 C15 . . 106.53(9) ?
O4 S2 C23 . . 108.76(9) ?
C23 S2 C15 . . 106.31(9) ?
C2 C1 H1 . . 120.9 ?
C2 C1 C16 . . 118.26(19) ?
C16 C1 H1 . . 120.9 ?
C1 C2 H2 . . 119.6 ?
C3 C2 C1 . . 120.88(18) ?
C3 C2 H2 . . 119.6 ?
C2 C3 H3 . . 119.6 ?
C2 C3 C4 . . 120.8(2) ?
C4 C3 H3 . . 119.6 ?
C3 C4 H4 . . 120.8 ?
C5 C4 C3 . . 118.38(18) ?
C5 C4 H4 . . 120.8 ?
C4 C5 C6 . . 128.07(17) ?
C4 C5 C16 . . 120.38(17) ?
C16 C5 C6 . . 111.55(16) ?
C5 C6 H6 . . 111.9 ?
C5 C6 C7 . . 112.95(14) ?
C5 C6 C14 . . 101.69(14) ?
C7 C6 H6 . . 111.9 ?
C7 C6 C14 . . 106.00(14) ?
C14 C6 H6 . . 111.9 ?
S1 C7 H7 . . 109.4 ?
C6 C7 S1 . . 112.24(12) ?
C6 C7 H7 . . 109.4 ?
C8 C7 S1 . . 112.60(12) ?
C8 C7 C6 . . 103.59(14) ?
C8 C7 H7 . . 109.4 ?
C9 C8 C7 . . 127.69(17) ?
C9 C8 C13 . . 121.56(17) ?
C13 C8 C7 . . 110.70(15) ?
C8 C9 H9 . . 120.9 ?
C8 C9 C10 . . 118.20(18) ?
C10 C9 H9 . . 120.9 ?
C9 C10 H10 . . 119.7 ?
C11 C10 C9 . . 120.66(18) ?
C11 C10 H10 . . 119.7 ?
C10 C11 H11 . . 119.5 ?
C10 C11 C12 . . 121.08(19) ?
C12 C11 H11 . . 119.5 ?
C11 C12 H12 . . 120.7 ?
C13 C12 C11 . . 118.53(18) ?
C13 C12 H12 . . 120.7 ?
C8 C13 C14 . . 111.38(15) ?
C12 C13 C8 . . 119.92(16) ?
C12 C13 C14 . . 128.70(16) ?
C6 C14 H14 . . 111.8 ?
C13 C14 C6 . . 102.05(14) ?
C13 C14 H14 . . 111.8 ?
C13 C14 C15 . . 112.65(14) ?
C15 C14 C6 . . 106.10(14) ?
C15 C14 H14 . . 111.8 ?
S2 C15 H15 . . 109.4 ?
C14 C15 S2 . . 112.68(12) ?
C14 C15 H15 . . 109.4 ?
C16 C15 S2 . . 112.26(12) ?
C16 C15 C14 . . 103.58(14) ?
C16 C15 H15 . . 109.4 ?
C1 C16 C5 . . 121.24(18) ?
C1 C16 C15 . . 128.22(18) ?
C5 C16 C15 . . 110.53(15) ?
C18 C17 S1 . . 119.53(15) ?
C22 C17 S1 . . 118.87(14) ?
C22 C17 C18 . . 121.45(18) ?
C17 C18 H18 . . 120.6 ?
C19 C18 C17 . . 118.74(18) ?
C19 C18 H18 . . 120.6 ?
C18 C19 H19 . . 120.0 ?
C20 C19 C18 . . 120.08(18) ?
C20 C19 H19 . . 120.0 ?
C19 C20 H20 . . 119.7 ?
C19 C20 C21 . . 120.6(2) ?
C21 C20 H20 . . 119.7 ?
C20 C21 H21 . . 120.0 ?
C22 C21 C20 . . 120.05(19) ?
C22 C21 H21 . . 120.0 ?
C17 C22 H22 . . 120.5 ?
C21 C22 C17 . . 118.98(17) ?
C21 C22 H22 . . 120.5 ?
C24 C23 S2 . . 119.74(15) ?
C28 C23 S2 . . 118.75(16) ?
C28 C23 C24 . . 121.51(19) ?
C23 C24 H24 . . 120.7 ?
C25 C24 C23 . . 118.52(19) ?
C25 C24 H24 . . 120.7 ?
C24 C25 H25 . . 119.8 ?
C26 C25 C24 . . 120.4(2) ?
C26 C25 H25 . . 119.8 ?
C25 C26 H26 . . 119.8 ?
C25 C26 C27 . . 120.4(2) ?
C27 C26 H26 . . 119.8 ?
C26 C27 H27 . . 119.9 ?
C28 C27 C26 . . 120.3(2) ?
C28 C27 H27 . . 119.9 ?
C23 C28 H28 . . 120.5 ?
C27 C28 C23 . . 118.9(2) ?
C27 C28 H28 . . 120.5 ?

loop_
_geom_bond_atom_site_label_1
_geom_bond_atom_site_label_2
_geom_bond_site_symmetry_2
_geom_bond_distance
_geom_bond_publ_flag
S1 O1 . 1.4467(15) ?
S1 O2 . 1.4448(15) ?
S1 C7 . 1.8077(18) ?
S1 C17 . 1.7600(19) ?
S2 O3 . 1.4433(17) ?
S2 O4 . 1.4475(15) ?
S2 C15 . 1.8051(18) ?
S2 C23 . 1.7693(19) ?
C1 H1 . 0.9300 ?
C1 C2 . 1.391(3) ?
C1 C16 . 1.391(3) ?
C2 H2 . 0.9300 ?
C2 C3 . 1.386(3) ?
C3 H3 . 0.9300 ?
C3 C4 . 1.402(3) ?
C4 H4 . 0.9300 ?
C4 C5 . 1.389(3) ?
C5 C6 . 1.520(2) ?
C5 C16 . 1.394(2) ?
C6 H6 . 0.9800 ?
C6 C7 . 1.547(2) ?
C6 C14 . 1.563(2) ?
C7 H7 . 0.9800 ?
C7 C8 . 1.508(3) ?
C8 C9 . 1.388(2) ?
C8 C13 . 1.398(2) ?
C9 H9 . 0.9300 ?
C9 C10 . 1.396(3) ?
C10 H10 . 0.9300 ?
C10 C11 . 1.383(3) ?
C11 H11 . 0.9300 ?
C11 C12 . 1.400(3) ?
C12 H12 . 0.9300 ?
C12 C13 . 1.391(2) ?
C13 C14 . 1.514(2) ?
C14 H14 . 0.9800 ?
C14 C15 . 1.540(2) ?
C15 H15 . 0.9800 ?
C15 C16 . 1.505(3) ?
C17 C18 . 1.395(3) ?
C17 C22 . 1.394(3) ?
C18 H18 . 0.9300 ?
C18 C19 . 1.394(3) ?
C19 H19 . 0.9300 ?
C19 C20 . 1.388(3) ?
C20 H20 . 0.9300 ?
C20 C21 . 1.390(3) ?
C21 H21 . 0.9300 ?
C21 C22 . 1.388(3) ?
C22 H22 . 0.9300 ?
C23 C24 . 1.400(3) ?
C23 C28 . 1.392(3) ?
C24 H24 . 0.9300 ?
C24 C25 . 1.392(3) ?
C25 H25 . 0.9300 ?
C25 C26 . 1.388(3) ?
C26 H26 . 0.9300 ?
C26 C27 . 1.391(4) ?
C27 H27 . 0.9300 ?
C27 C28 . 1.388(3) ?
C28 H28 . 0.9300 ?

loop_
_geom_torsion_atom_site_label_1
_geom_torsion_atom_site_label_2
_geom_torsion_atom_site_label_3
_geom_torsion_atom_site_label_4
_geom_torsion_site_symmetry_1
_geom_torsion_site_symmetry_2
_geom_torsion_site_symmetry_3
_geom_torsion_site_symmetry_4
_geom_torsion
_geom_torsion_publ_flag
S1 C7 C8 C9 . . . . 73.1(2) ?
S1 C7 C8 C13 . . . . -109.25(15) ?
S1 C17 C18 C19 . . . . -173.37(14) ?
S1 C17 C22 C21 . . . . 174.87(15) ?
S2 C15 C16 C1 . . . . 72.1(2) ?
S2 C15 C16 C5 . . . . -106.73(15) ?
S2 C23 C24 C25 . . . . 178.68(15) ?
S2 C23 C28 C27 . . . . -177.74(15) ?
O1 S1 C7 C6 . . . . -170.12(12) ?
O1 S1 C7 C8 . . . . -53.69(15) ?
O1 S1 C17 C18 . . . . -150.48(15) ?
O1 S1 C17 C22 . . . . 33.97(17) ?
O2 S1 C7 C6 . . . . 60.58(15) ?
O2 S1 C7 C8 . . . . 177.01(13) ?
O2 S1 C17 C18 . . . . -19.58(17) ?
O2 S1 C17 C22 . . . . 164.87(14) ?
O3 S2 C15 C14 . . . . 56.45(15) ?
O3 S2 C15 C16 . . . . 172.94(12) ?
O3 S2 C23 C24 . . . . 169.95(15) ?
O3 S2 C23 C28 . . . . -11.08(18) ?
O4 S2 C15 C14 . . . . -175.33(13) ?
O4 S2 C15 C16 . . . . -58.84(15) ?
O4 S2 C23 C24 . . . . 40.02(18) ?
O4 S2 C23 C28 . . . . -141.01(15) ?
C1 C2 C3 C4 . . . . 0.2(3) ?
C2 C1 C16 C5 . . . . -0.9(3) ?
C2 C1 C16 C15 . . . . -179.62(18) ?
C2 C3 C4 C5 . . . . 0.0(3) ?
C3 C4 C5 C6 . . . . 178.56(17) ?
C3 C4 C5 C16 . . . . -0.7(3) ?
C4 C5 C6 C7 . . . . 51.7(2) ?
C4 C5 C6 C14 . . . . 164.83(18) ?
C4 C5 C16 C1 . . . . 1.1(3) ?
C4 C5 C16 C15 . . . . -179.91(16) ?
C5 C6 C7 S1 . . . . -150.61(13) ?
C5 C6 C7 C8 . . . . 87.66(17) ?
C5 C6 C14 C13 . . . . -93.66(15) ?
C5 C6 C14 C15 . . . . 24.47(17) ?
C6 C5 C16 C1 . . . . -178.24(16) ?
C6 C5 C16 C15 . . . . 0.7(2) ?
C6 C7 C8 C9 . . . . -165.41(17) ?
C6 C7 C8 C13 . . . . 12.25(19) ?
C6 C14 C15 S2 . . . . 97.06(15) ?
C6 C14 C15 C16 . . . . -24.50(17) ?
C7 S1 C17 C18 . . . . 94.78(16) ?
C7 S1 C17 C22 . . . . -80.77(16) ?
C7 C6 C14 C13 . . . . 24.61(17) ?
C7 C6 C14 C15 . . . . 142.74(13) ?
C7 C8 C9 C10 . . . . 177.19(18) ?
C7 C8 C13 C12 . . . . -175.93(16) ?
C7 C8 C13 C14 . . . . 3.8(2) ?
C8 C9 C10 C11 . . . . -1.3(3) ?
C8 C13 C14 C6 . . . . -17.84(18) ?
C8 C13 C14 C15 . . . . -131.19(16) ?
C9 C8 C13 C12 . . . . 1.9(3) ?
C9 C8 C13 C14 . . . . -178.38(16) ?
C9 C10 C11 C12 . . . . 1.2(3) ?
C10 C11 C12 C13 . . . . 0.5(3) ?
C11 C12 C13 C8 . . . . -2.0(3) ?
C11 C12 C13 C14 . . . . 178.35(18) ?
C12 C13 C14 C6 . . . . 161.85(18) ?
C12 C13 C14 C15 . . . . 48.5(2) ?
C13 C8 C9 C10 . . . . -0.2(3) ?
C13 C14 C15 S2 . . . . -152.10(13) ?
C13 C14 C15 C16 . . . . 86.35(17) ?
C14 C6 C7 S1 . . . . 98.89(14) ?
C14 C6 C7 C8 . . . . -22.85(17) ?
C14 C15 C16 C1 . . . . -166.03(18) ?
C14 C15 C16 C5 . . . . 15.10(19) ?
C15 S2 C23 C24 . . . . -74.34(17) ?
C15 S2 C23 C28 . . . . 104.63(16) ?
C16 C1 C2 C3 . . . . 0.2(3) ?
C16 C5 C6 C7 . . . . -129.03(16) ?
C16 C5 C6 C14 . . . . -15.86(18) ?
C17 S1 C7 C6 . . . . -55.08(14) ?
C17 S1 C7 C8 . . . . 61.35(14) ?
C17 C18 C19 C20 . . . . -1.5(3) ?
C18 C17 C22 C21 . . . . -0.6(3) ?
C18 C19 C20 C21 . . . . -0.5(3) ?
C19 C20 C21 C22 . . . . 2.0(3) ?
C20 C21 C22 C17 . . . . -1.4(3) ?
C22 C17 C18 C19 . . . . 2.1(3) ?
C23 S2 C15 C14 . . . . -59.45(15) ?
C23 S2 C15 C16 . . . . 57.04(15) ?
C23 C24 C25 C26 . . . . -1.1(3) ?
C24 C23 C28 C27 . . . . 1.2(3) ?
C24 C25 C26 C27 . . . . 1.6(3) ?
C25 C26 C27 C28 . . . . -0.6(3) ?
C26 C27 C28 C23 . . . . -0.8(3) ?
C28 C23 C24 C25 . . . . -0.3(3) ?
